data_4323556
loop_
_publ_author_name
'Shwu-Juian Lin'
'Tay-Ning Hong'
'Jo-Yu Tung'
'Jyh-Horung Chen'

_publ_section_title
;
 Molecular Structures of Ge(tpp)(OAc)2and In(tpp)(OAc) and Their
 Implications: Correlations between the 13C NMR Chemical Shift of the
 Acetato Ligand and Different Types of Carboxylate Coordination in
 M(por)(OAc)n {por = tpp (5,10,15,20-Tetraphenylporphyrinate), tmpp
 (5,10,15,20-Tetrakis(4-methoxyphenyl)porphyrinate), tpyp
 (5,10,15,20-Tetrakis(4-pyridyl)porphyrinate); M = Ga, In, Tl, Ge, Sn; n=
 1, 2}
;
_journal_name_full 'Inorganic Chemistry'
_journal_page_first 3886
_journal_page_last 3891
_journal_paper_doi 10.1021/ic961304i
_journal_volume 36
_journal_year 1997
_chemical_formula_moiety 'C48H34GeN4O4 (CH2Cl2)2'
_chemical_formula_sum 'C50 H38 Cl4 Ge N4 O4'
_chemical_formula_weight 973.2
_space_group_IT_number 2
_symmetry_cell_setting triclinic
_symmetry_space_group_name_Hall '-P 1'
_symmetry_space_group_name_H-M 'P -1'
_atom_type_scat_source 'International Table vol IV'
_cell_angle_alpha 61.52(1)
_cell_angle_beta 74.50(1)
_cell_angle_gamma 74.30(1)
_cell_formula_units_Z 1
_cell_length_a 10.167(2)
_cell_length_b 11.358(2)
_cell_length_c 11.672(2)
_cell_measurement_reflns_used 40
_cell_measurement_temperature 293
_cell_measurement_theta_max 27.5
_cell_measurement_theta_min 2
_cell_volume 1125.2(4)
_computing_cell_refinement 'Siemens XSCANS'
_computing_data_collection 'Siemens XSCANS'
_computing_data_reduction 'Siemens XSCANS'
_computing_molecular_graphics 'Siemens SHELXTL'
_computing_publication_material 'Siemens SHELXTL'
_computing_structure_refinement 'Siemens SHELXTL'
_computing_structure_solution 'Siemens SHELXTL'
_diffrn_measurement_device 'Siemens R 3m/V diffractometer'
_diffrn_measurement_method 2\q-\q
_diffrn_radiation_type MoK\a
_diffrn_radiation_wavelength 0.71073
_diffrn_reflns_av_R_equivalents 0.0199
_diffrn_reflns_limit_h_max 13
_diffrn_reflns_limit_h_min 0
_diffrn_reflns_limit_k_max 13
_diffrn_reflns_limit_k_min -12
_diffrn_reflns_limit_l_max 15
_diffrn_reflns_limit_l_min -14
_diffrn_reflns_number 5176
_diffrn_reflns_theta_max 14
_diffrn_standards_decay_% 26
_diffrn_standards_interval_count 197
_diffrn_standards_number 3
_exptl_absorpt_coefficient_mu 0.969
_exptl_absorpt_correction_T_max 0.904
_exptl_absorpt_correction_T_min 0.875
_exptl_absorpt_correction_type semiempirical
_exptl_crystal_colour purple
_exptl_crystal_density_diffrn 1.436
_exptl_crystal_density_meas ?
_exptl_crystal_description plate
_exptl_crystal_size_max 0.7
_exptl_crystal_size_mid 0.6
_exptl_crystal_size_min 0.3
_refine_diff_density_max 1.40
_refine_diff_density_min -0.70
_refine_ls_extinction_coef None
_refine_ls_extinction_method None
_refine_ls_goodness_of_fit_obs 1.29
_refine_ls_hydrogen_treatment 'Riding model, fixed isotropic U'
_refine_ls_number_parameters 304
_refine_ls_number_reflns 2895
_refine_ls_R_factor_obs 0.077
_refine_ls_shift/esd_max 0.035
_refine_ls_structure_factor_coef F
_refine_ls_weighting_details w^-1^=\s^2^(F)+0.0030F^2^
_refine_ls_weighting_scheme calc
_refine_ls_wR_factor_obs 0.098
_reflns_number_observed 2895
_reflns_number_total 4909
_reflns_observed_criterion F>4.0\s(F)
_cod_data_source_file ic961304i_1.cif
_cod_data_source_block (I)_Ge(tpp)(OAc)2.2CH2Cl2
_cod_depositor_comments
;
 Adding the coordinates and the atom displacement parameter values
 for the hydrogen atoms from the supplementary material of the
 original publication.

 Antanas Vaitkus,
 2017-01-05

 Marking atoms 'C(21)', 'O(2)' and 'C(21')', 'O(2')' as belonging
 to two disordered groups with the occupancy of 0.5 each after
 consulting the original publication.

 Antanas Vaitkus,
 2017-01-05

 Adding a missing closing parenthesis (')') to the _geom_angle
 data item value '118.0(10' after consulting the original
 publication.

 Antanas Vaitkus,
 2017-01-05

 Adding missing minus signs ('-') to the _atom_site_aniso_U_*,
 _atom_site_fract_* data item values.

 Antanas Vaitkus,
 2017-01-05

 Correcting typos in the _atom_site_label, _atom_site_aniso_label,
 _geom_angle_atom_site_label_*, _geom_bond_atom_site_label_* data item values.

 Antanas Vaitkus,
 2017-01-05

 Correcting a typo in the _atom_site_label data item value by changing it
 from 'C1(2)' to 'Cl(2)'. Related data items (e. g. _atom_site_aniso_label)
 were also changed accordingly.

 Antanas Vaitkus,
 2017-01-05

The following automatic conversions were performed:

'_exptl_crystal_density_meas' value 'not measured' was changed to '?'
- the value is perceived as not measured.

Automatic conversion script
Id: cif_fix_values 3008 2015-01-20 13:52:24Z robertas 

The following automatic conversions were performed:

'_refine_ls_weighting_scheme' value 'w^-1^=\s^2^(F)+0.0030F^2^' was
changed to 'calc'. New tag '_refine_ls_weighting_details' was
created. The value of the new tag was set to
'w^-1^=\s^2^(F)+0.0030F^2^'.

Automatic conversion script
Id: cif_fix_values 3143 2015-03-26 13:38:13Z robertas 
;
_cod_original_cell_volume 1125.2(5)
_cod_database_code 4323556

loop_
_symmetry_equiv_pos_as_xyz
'x, y, z'
'-x, -y, -z'

loop_
_atom_site_aniso_label
_atom_site_aniso_U_11
_atom_site_aniso_U_22
_atom_site_aniso_U_33
_atom_site_aniso_U_12
_atom_site_aniso_U_13
_atom_site_aniso_U_23
Ge 0.036(1) 0.037(1) 0.029(1) -0.017(1) 0.010(1) -0.021(1)
N(1) 0.032(3) 0.046(3) 0.037(3) -0.016(3) 0.008(2) -0.026(2)
N(2) 0.038(3) 0.044(3) 0.037(3) -0.018(3) 0.005(2) -0.025(2)
C(1) 0.044(4) 0.048(4) 0.037(3) -0.019(3) 0.007(3) -0.027(3)
C(2) 0.055(5) 0.067(5) 0.047(4) -0.030(4) 0.006(3) -0.039(4)
C(3) 0.049(4) 0.067(5) 0.058(4) -0.030(4) 0.011(4) -0.040(4)
C(4) 0.036(4) 0.046(4) 0.041(3) -0.016(3) 0.006(3) -0.023(3)
C(5) 0.031(4) 0.041(4) 0.041(3) -0.016(3) 0.010(3) -0.023(3)
C(6) 0.036(4) 0.046(4) 0.039(3) -0.016(3) 0.008(3) -0.024(3)
C(7) 0.047(4) 0.059(4) 0.045(4) -0.027(4) 0.016(3) -0.031(4)
C(8) 0.056(5) 0.066(5) 0.043(4) -0.017(4) 0.011(3) -0.040(4)
C(9) 0.048(4) 0.044(4) 0.035(3) -0.014(3) 0.001(3) -0.022(3)
C(10) 0.047(4) 0.047(4) 0.036(3) -0.021(3) 0.004(3) -0.026(3)
O(1) 0.074(5) 0.067(4) 0.074(4) 0.006(4) -0.031(4) -0.042(4)
C(21) 0.058(10) 0.036(8) 0.043(8) -0.012(7) -0.007(8) -0.017(7)
C(21') 0.028(8) 0.075(11) 0.059(9) -0.010(9) -0.004(8) -0.032(9)
C(22) 0.084(7) 0.051(5) 0.078(6) -0.007(5) -0.022(5) -0.017(4)
O(2) 0.078(8) 0.051(6) 0.055(6) -0.021(6) 0.009(6) -0.025(5)
O(2') 0.063(8) 0.078(8) 0.071(8) -0.020(7) -0.001(7) -0.021(6)
C(31) 0.038(4) 0.061(5) 0.056(4) -0.022(4) 0.014(3) -0.043(4)
C(32) 0.073(6) 0.073(6) 0.047(4) -0.035(5) 0.007(4) -0.017(4)
C(33) 0.103(9) 0.106(8) 0.073(6) -0.064(8) 0.033(6) -0.041(6)
C(34) 0.094(9) 0.123(9) 0.097(8) -0.079(8) 0.060(7) -0.082(8)
C(35) 0.044(6) 0.145(11) 0.156(12) -0.028(7) 0.017(7) -0.114(11)
C(36) 0.057(6) 0.075(6) 0.080(6) -0.022(5) 0.008(5) -0.043(5)
C(41) 0.038(4) 0.053(4) 0.041(4) -0.022(3) 0.008(3) -0.030(3)
C(42) 0.061(5) 0.058(4) 0.043(4) -0.016(4) -0.002(4) -0.028(4)
C(43) 0.066(6) 0.086(6) 0.053(4) -0.015(5) -0.013(4) -0.044(4)
C(44) 0.065(5) 0.073(6) 0.064(5) -0.029(5) 0.007(4) -0.050(5)
C(45) 0.078(6) 0.047(4) 0.077(6) -0.015(4) -0.003(5) -0.038(4)
C(46) 0.064(5) 0.053(5) 0.050(4) -0.012(4) -0.004(4) -0.028(4)
Cl(1) 0.129(3) 0.169(4) 0.148(3) -0.044(3) -0.015(3) -0.079(3)
Cl(2) 0.128(3) 0.138(3) 0.173(4) -0.037(3) -0.055(3) -0.024(3)
C(71) 0.125(11) 0.121(10) 0.113(10) -0.017(9) -0.051(9) -0.019(8)

loop_
_atom_site_label
_atom_site_fract_x
_atom_site_fract_y
_atom_site_fract_z
_atom_site_U_iso_or_equiv
_atom_site_occupancy
_atom_site_disorder_group
Ge 0 0 0 0.032(1) 1 .
N(1) 0.1229(5) 0.1169(5) -0.0120(5) 0.035(2) 1 .
N(2) 0.1163(5) -0.0152(5) -0.1622(5) 0.036(3) 1 .
C(1) 0.1088(7) 0.1769(7) 0.0716(6) 0.040(3) 1 .
C(2) 0.2200(8) 0.2490(7) 0.0323(7) 0.049(4) 1 .
C(3) 0.3016(8) 0.2369(8) -0.0749(7) 0.052(4) 1 .
C(4) 0.2404(7) 0.1520(7) -0.1028(6) 0.040(3) 1 .
C(5) 0.2936(6) 0.1190(6) -0.2070(6) 0.037(3) 1 .
C(6) 0.2339(7) 0.0428(7) -0.2353(6) 0.039(3) 1 .
C(7) 0.2902(7) 0.0024(7) -0.3393(6) 0.048(4) 1 .
C(8) 0.2089(8) -0.0779(7) -0.3318(7) 0.051(4) 1 .
C(9) 0.0981(7) -0.0911(7) -0.2200(6) 0.040(3) 1 .
C(10) -0.0043(7) -0.1672(7) -0.1795(6) 0.040(3) 1 .
O(1) 0.1134(7) -0.1547(6) 0.1041(6) 0.066(4) 1 .
C(21) 0.1142(17) -0.2563(14) 0.2021(15) 0.045(7) 0.5 1
C(21') 0.2242(17) -0.2150(18) 0.1159(16) 0.053(8) 0.5 2
C(22) 0.2479(10) -0.3550(8) 0.2281(9) 0.075(5) 1 .
O(2) 0.0055(12) -0.2758(10) 0.2760(10) 0.063(6) 0.5 1
O(2') 0.3183(13) -0.1588(12) 0.0364(12) 0.076(7) 0.5 2
C(31) 0.4214(7) 0.1722(7) -0.2995(7) 0.046(4) 1 .
C(32) 0.4114(10) 0.2842(9) -0.4142(8) 0.067(4) 1 .
C(33) 0.5274(14) 0.3346(12) -0.4986(10) 0.093(7) 1 .
C(34) 0.6525(14) 0.2721(14) -0.4693(13) 0.093(8) 1 .
C(35) 0.6698(10) 0.1559(14) -0.3525(14) 0.099(9) 1 .
C(36) 0.5509(9) 0.1056(9) -0.2673(9) 0.069(5) 1 .
C(41) -0.0029(7) -0.2472(7) -0.2513(6) 0.040(3) 1 .
C(42) -0.0466(8) -0.1827(8) -0.3750(7) 0.052(4) 1 .
C(43) -0.0424(9) -0.2590(9) -0.4397(8) 0.061(5) 1 .
C(44) 0.0023(8) -0.3969(9) -0.3836(8) 0.059(5) 1 .
C(45) 0.0436(9) -0.4580(8) -0.2645(9) 0.064(4) 1 .
C(46) 0.0419(8) -0.3835(8) -0.1988(7) 0.055(4) 1 .
Cl(1) 0.3952(5) 0.2684(5) 0.2665(4) 0.142(3) 1 .
Cl(2) 0.6281(4) 0.4081(4) 0.1285(5) 0.155(3) 1 .
C(71) 0.5299(15) 0.3011(14) 0.1340(13) 0.127(9) 1 .
H(2A) 0.2340 0.2985 0.0743 0.08 1 .
H(3A) 0.3843 0.2749 -0.1234 0.08 1 .
H(7A) 0.3710 0.0291 -0.4040 0.08 1 .
H(8A) 0.2212 -0.1193 -0.3898 0.08 1 .
H(22A) 0.2280 -0.4365 0.3057 0.08 1 .
H(22B) 0.2870 -0.3761 0.1541 0.08 1 .
H(22C) 0.3127 -0.3172 0.2420 0.08 1 .
H(32A) 0.3214 0.3313 -0.4366 0.08 1 .
H(33A) 0.5194 0.4137 -0.5814 0.08 1 .
H(34A) 0.7324 0.3093 -0.5283 0.08 1 .
H(35A) 0.7611 0.1109 -0.3329 0.08 1 .
H(36A) 0.5592 0.0258 -0.1851 0.08 1 .
H(42A) -0.0809 -0.0868 -0.4125 0.08 1 .
H(43A) -0.0709 -0.2151 -0.5248 0.08 1 .
H(44A) 0.0037 -0.4490 -0.4290 0.08 1 .
H(45A) 0.0755 -0.5543 -0.2261 0.08 1 .
H(46A) 0.0720 -0.4277 -0.1144 0.08 1 .
H(71A) 0.4925 0.3414 0.0536 0.08 1 .
H(71B) 0.5890 0.2167 0.1417 0.08 1 .

loop_
_geom_angle_atom_site_label_1
_geom_angle_atom_site_label_2
_geom_angle_atom_site_label_3
_geom_angle
N(1) Ge N(2) 89.8(2)
N(2) Ge O(1) 89.4(2)
N(2) Ge N(1A) 90.2(2)
N(1) Ge N(2A) 90.2(2)
O(1) Ge N(2A) 90.6(2)
N(1) Ge O(1A) 90.1(3)
O(1) Ge O(1A) 180.0(1)
N(2A) Ge O(1A) 89.4(2)
Ge N(1) C(4) 126.7(6)
Ge N(2) C(6) 126.8(6)
C(6) N(2) C(9) 106.7(6)
N(1) C(1) C(10A) 126.2(7)
C(1) C(2) C(3) 108.3(9)
N(1) C(4) C(3) 109.2(7)
C(3) C(4) C(5) 123.6(6)
C(4) C(5) C(31) 119.2(8)
N(2) C(6) C(5) 125.8(7)
C(5) C(6) C(7) 124.6(6)
C(7) C(8) C(9) 108.0(8)
N(2) C(9) C(10) 127.1(6)
C(9) C(10) C(41) 119.2(6)
C(41) C(10) C(1A) 117.7(7)
Ge O(1) C(21') 147.1(8)
O(1) C(21) C(21') 55.0(9)
C(21') C(21) C(22) 64.4(10)
C(21') C(21) O(2) 171.0(16)
O(1) C(21') C(21) 56.6(9)
C(21) C(21') C(22) 64.1(9)
C(21) C(21') O(2') 170.6(21)
C(21) C(22) C(21') 51.5(8)
C(5) C(31) C(36) 120.2(6)
C(31) C(32) C(33) 121.3(9)
C(33) C(34) C(35) 120.9(11)
C(31) C(36) C(35) 120.3(8)
C(10) C(41) C(46) 120.7(7)
C(41) C(42) C(43) 119.5(7)
C(43) C(44) C(45) 119.5(11)
C(41) C(46) C(45) 121.0(8)
N(1) Ge O(1) 89.9(3)
N(1) Ge N(1A) 180.0(1)
O(1) Ge N(1A) 90.1(3)
N(2) Ge N(2A) 180.0(1)
N(1A) Ge N(2A) 89.8(2)
N(2) Ge O(1A) 90.6(2)
N(1A) Ge O(1A) 89.9(3)
Ge N(1) C(1) 127.0(4)
C(1) N(1) C(4) 106.3(7)
Ge N(2) C(9) 126.4(4)
N(1) C(1) C(2) 109.7(6)
C(2) C(1) C(10A) 124.0(8)
C(2) C(3) C(4) 106.5(7)
N(1) C(4) C(5) 127.2(8)
C(4) C(5) C(6) 123.6(6)
C(6) C(5) C(31) 117.2(7)
N(2) C(6) C(7) 109.4(8)
C(6) C(7) C(8) 107.9(6)
N(2) C(9) C(8) 107.9(7)
C(8) C(9) C(10) 125.0(8)
C(9) C(10) C(1A) 123.1(8)
Ge O(1) C(21) 144.4(9)
C(21) O(1) C(21') 68.5(11)
O(1) C(21) C(22) 119.1(12)
O(1) C(21) O(2) 117.1(13)
C(22) C(21) O(2) 123.7(11)
O(1) C(21') C(22) 120.4(12)
O(1) C(21') O(2') 116.8(13)
C(22) C(21') O(2') 122.8(13)
C(5) C(31) C(32) 120.8(7)
C(32) C(31) C(36) 118.9(7)
C(32) C(33) C(34) 120.6(9)
C(34) C(35) C(36) 118.0(10)
C(10) C(41) C(42) 120.8(6)
C(42) C(41) C(46) 118.6(9)
C(42) C(43) C(44) 120.6(8)
C(44) C(45) C(46) 120.9(8)
Cl(1) C(71) Cl(2) 111.9(10)

loop_
_geom_bond_atom_site_label_1
_geom_bond_atom_site_label_2
_geom_bond_distance
Ge N(1) 1.993(7)
Ge O(1) 1.874(5)
Ge N(2A) 2.004(5)
N(1) C(1) 1.393(11)
N(2) C(6) 1.392(8)
C(1) C(2) 1.423(12)
C(2) C(3) 1.349(11)
C(4) C(5) 1.372(11)
C(5) C(31) 1.507(9)
C(7) C(8) 1.347(13)
C(9) C(10) 1.375(11)
C(10) C(1A) 1.394(9)
O(1) C(21') 1.154(17)
C(21) C(22) 1.506(17)
C(21') C(22) 1.509(16)
C(31) C(32) 1.342(9)
C(32) C(33) 1.376(15)
C(34) C(35) 1.385(16)
C(41) C(42) 1.406(10)
C(42) C(43) 1.383(16)
C(44) C(45) 1.351(13)
Cl(1) C(71) 1.733(13)
Ge N(2) 2.004(5)
Ge N(1A) 1.993(7)
Ge O(1A) 1.874(5)
N(1) C(4) 1.374(8)
N(2) C(9) 1.393(12)
C(1) C(10A) 1.394(9)
C(3) C(4) 1.469(14)
C(5) C(6) 1.376(13)
C(6) C(7) 1.425(12)
C(8) C(9) 1.454(9)
C(10) C(41) 1.496(13)
O(1) C(21) 1.175(13)
C(21) C(21') 1.310(21)
C(21) O(2) 1.206(18)
C(21') O(2') 1.214(19)
C(31) C(36) 1.379(11)
C(33) C(34) 1.323(18)
C(35) C(36) 1.402(13)
C(41) C(46) 1.357(10)
C(43) C(44) 1.372(12)
C(45) C(46) 1.382(16)
Cl(2) C(71) 1.740(20)
